data_7016299
loop_
_publ_author_name
'Nebra, Noel'
'Lisena, J\'er\^ome'
'Saffon, Nathalie'
'Maron, Laurent'
'Martin-Vaca, Blanca'
'Bourissou, Didier'

_publ_section_title
;
 Original palladium pincer complexes deriving from
 1,3-bis(thiophosphinoyl)indene proligands: C(sp(3))-H versus
 C(sp(2))-H bond activation.
;
_journal_issue 35
_journal_name_full 'Dalton transactions (Cambridge, England : 2003)'
_journal_page_first 8912
_journal_page_last 8921
_journal_paper_doi 10.1039/c1dt10118h
_journal_volume 40
_journal_year 2011
_chemical_formula_sum 'C52 H42 B Cl2 F4 P3 Pd S2'
_chemical_formula_weight 1088.00
_chemical_name_systematic
;
?
;
_space_group_IT_number 2
_symmetry_cell_setting triclinic
_symmetry_space_group_name_Hall '-P 1'
_symmetry_space_group_name_H-M 'P -1'
_atom_sites_solution_hydrogens geom
_atom_sites_solution_primary direct
_atom_sites_solution_secondary difmap
_audit_creation_method SHELXL-97
_cell_angle_alpha 110.9630(10)
_cell_angle_beta 97.9850(10)
_cell_angle_gamma 93.245(2)
_cell_formula_units_Z 2
_cell_length_a 12.1914(3)
_cell_length_b 14.4571(3)
_cell_length_c 14.9919(3)
_cell_measurement_reflns_used 4421
_cell_measurement_temperature 193(2)
_cell_measurement_theta_max 29.58
_cell_measurement_theta_min 2.48
_cell_volume 2427.34(9)
_computing_cell_refinement 'Bruker SMART'
_computing_data_collection 'Bruker SMART'
_computing_data_reduction 'Bruker SAINT'
_computing_molecular_graphics 'Bruker SHELXTL'
_computing_publication_material 'Bruker SHELXTL'
_computing_structure_refinement 'SHELXL-97 (Sheldrick, 1997)'
_computing_structure_solution 'SHELXS-97 (Sheldrick, 1990)'
_diffrn_ambient_temperature 193(2)
_diffrn_measured_fraction_theta_full 0.999
_diffrn_measured_fraction_theta_max 0.999
_diffrn_measurement_device_type 'CCD area detector'
_diffrn_measurement_method 'phi and omega scans'
_diffrn_radiation_monochromator graphite
_diffrn_radiation_source 'fine-focus sealed tube'
_diffrn_radiation_type MoK\a
_diffrn_radiation_wavelength 0.71073
_diffrn_reflns_av_R_equivalents 0.0811
_diffrn_reflns_av_sigmaI/netI 0.0799
_diffrn_reflns_limit_h_max 14
_diffrn_reflns_limit_h_min -14
_diffrn_reflns_limit_k_max 17
_diffrn_reflns_limit_k_min -17
_diffrn_reflns_limit_l_max 16
_diffrn_reflns_limit_l_min -18
_diffrn_reflns_number 36403
_diffrn_reflns_theta_full 25.35
_diffrn_reflns_theta_max 25.35
_diffrn_reflns_theta_min 1.68
_exptl_absorpt_coefficient_mu 0.729
_exptl_absorpt_correction_T_max 0.940
_exptl_absorpt_correction_T_min 0.890
_exptl_absorpt_correction_type multi-scan
_exptl_absorpt_process_details 'SADABS (Bruker-AXS)'
_exptl_crystal_colour colourless
_exptl_crystal_density_diffrn 1.489
_exptl_crystal_density_method 'not measured'
_exptl_crystal_description block
_exptl_crystal_F_000 1104
_exptl_crystal_size_max 0.16
_exptl_crystal_size_mid 0.14
_exptl_crystal_size_min 0.1
_refine_diff_density_max 1.096
_refine_diff_density_min -0.809
_refine_diff_density_rms 0.092
_refine_ls_extinction_method none
_refine_ls_goodness_of_fit_ref 1.006
_refine_ls_hydrogen_treatment constr
_refine_ls_matrix_type full
_refine_ls_number_parameters 586
_refine_ls_number_reflns 8875
_refine_ls_number_restraints 0
_refine_ls_restrained_S_all 1.006
_refine_ls_R_factor_all 0.0787
_refine_ls_R_factor_gt 0.0428
_refine_ls_shift/su_max 0.001
_refine_ls_shift/su_mean 0.000
_refine_ls_structure_factor_coef Fsqd
_refine_ls_weighting_details 'calc w=1/[\s^2^(Fo^2^)+(0.0413P)^2^+0.4137P] where P=(Fo^2^+2Fc^2^)/3'
_refine_ls_weighting_scheme calc
_refine_ls_wR_factor_gt 0.0857
_refine_ls_wR_factor_ref 0.0993
_reflns_number_gt 6190
_reflns_number_total 8875
_reflns_threshold_expression >2sigma(I)
_cod_data_source_file c1dt10118h.txt
_cod_data_source_block 7
_cod_database_code 7016299

loop_
_symmetry_equiv_pos_as_xyz
'x, y, z'
'-x, -y, -z'

loop_
_atom_site_label
_atom_site_type_symbol
_atom_site_fract_x
_atom_site_fract_y
_atom_site_fract_z
_atom_site_U_iso_or_equiv
_atom_site_adp_type
_atom_site_occupancy
_atom_site_symmetry_multiplicity
_atom_site_calc_flag
_atom_site_refinement_flags
C1 C 0.8650(3) 0.9090(3) -0.0136(3) 0.0193(9) Uani 1 1 d .
H1 H 0.9039 0.9185 -0.0647 0.023 Uiso 1 1 calc R
C2 C 0.7730(3) 0.9760(3) 0.0062(3) 0.0216(9) Uani 1 1 d .
C3 C 0.6809(3) 0.9838(3) -0.0556(3) 0.0276(10) Uani 1 1 d .
H3 H 0.6665 0.9420 -0.1222 0.033 Uiso 1 1 calc R
C4 C 0.6101(3) 1.0547(3) -0.0168(3) 0.0323(11) Uani 1 1 d .
H4 H 0.5470 1.0617 -0.0578 0.039 Uiso 1 1 calc R
C5 C 0.6305(3) 1.1146(3) 0.0802(3) 0.0325(11) Uani 1 1 d .
H5 H 0.5803 1.1615 0.1050 0.039 Uiso 1 1 calc R
C6 C 0.7227(3) 1.1082(3) 0.1426(3) 0.0295(10) Uani 1 1 d .
H6 H 0.7357 1.1497 0.2094 0.035 Uiso 1 1 calc R
C7 C 0.7957(3) 1.0389(3) 0.1044(3) 0.0223(9) Uani 1 1 d .
C8 C 0.9024(3) 1.0166(3) 0.1481(3) 0.0204(9) Uani 1 1 d .
C9 C 0.9446(3) 0.9419(3) 0.0827(3) 0.0190(9) Uani 1 1 d .
C10 C 0.7547(3) 0.7105(3) -0.1584(3) 0.0228(9) Uani 1 1 d .
C11 C 0.7493(3) 0.7494(3) -0.2315(3) 0.0261(10) Uani 1 1 d .
H11 H 0.7846 0.8143 -0.2182 0.031 Uiso 1 1 calc R
C12 C 0.6926(4) 0.6930(4) -0.3232(3) 0.0362(11) Uani 1 1 d .
H12 H 0.6893 0.7188 -0.3735 0.043 Uiso 1 1 calc R
C13 C 0.6406(4) 0.5994(4) -0.3419(3) 0.0433(13) Uani 1 1 d .
H13 H 0.6013 0.5611 -0.4051 0.052 Uiso 1 1 calc R
C14 C 0.6449(4) 0.5608(4) -0.2706(4) 0.0495(14) Uani 1 1 d .
H14 H 0.6088 0.4960 -0.2846 0.059 Uiso 1 1 calc R
C15 C 0.7010(4) 0.6152(3) -0.1789(3) 0.0377(12) Uani 1 1 d .
H15 H 0.7035 0.5883 -0.1295 0.045 Uiso 1 1 calc R
C16 C 0.7453(3) 0.7627(3) 0.0445(3) 0.0191(9) Uani 1 1 d .
C17 C 0.6317(3) 0.7734(3) 0.0269(3) 0.0322(11) Uani 1 1 d .
H17 H 0.6020 0.7885 -0.0276 0.039 Uiso 1 1 calc R
C18 C 0.5628(4) 0.7619(3) 0.0890(4) 0.0370(12) Uani 1 1 d .
H18 H 0.4858 0.7693 0.0770 0.044 Uiso 1 1 calc R
C19 C 0.6057(4) 0.7396(3) 0.1687(3) 0.0338(11) Uani 1 1 d .
H19 H 0.5580 0.7314 0.2109 0.041 Uiso 1 1 calc R
C20 C 0.7177(4) 0.7294(3) 0.1866(3) 0.0332(11) Uani 1 1 d .
H20 H 0.7472 0.7149 0.2415 0.040 Uiso 1 1 calc R
C21 C 0.7874(3) 0.7404(3) 0.1242(3) 0.0250(10) Uani 1 1 d .
H21 H 0.8642 0.7326 0.1364 0.030 Uiso 1 1 calc R
C22 C 1.0043(3) 1.1997(3) 0.3120(3) 0.0217(9) Uani 1 1 d .
C23 C 0.9710(4) 1.2503(3) 0.2514(3) 0.0304(10) Uani 1 1 d .
H23 H 0.9350 1.2146 0.1865 0.036 Uiso 1 1 calc R
C24 C 0.9908(4) 1.3536(3) 0.2868(4) 0.0383(12) Uani 1 1 d .
H24 H 0.9679 1.3888 0.2460 0.046 Uiso 1 1 calc R
C25 C 1.0434(4) 1.4053(3) 0.3804(4) 0.0425(13) Uani 1 1 d .
H25 H 1.0553 1.4760 0.4044 0.051 Uiso 1 1 calc R
C26 C 1.0791(4) 1.3552(3) 0.4399(3) 0.0354(11) Uani 1 1 d .
H26 H 1.1169 1.3914 0.5041 0.042 Uiso 1 1 calc R
C27 C 1.0600(3) 1.2528(3) 0.4063(3) 0.0277(10) Uani 1 1 d .
H27 H 1.0848 1.2183 0.4473 0.033 Uiso 1 1 calc R
C28 C 0.9068(3) 1.0341(3) 0.3512(3) 0.0228(9) Uani 1 1 d .
C29 C 0.8415(3) 1.1007(3) 0.4060(3) 0.0307(10) Uani 1 1 d .
H29 H 0.8358 1.1636 0.4001 0.037 Uiso 1 1 calc R
C30 C 0.7849(4) 1.0747(4) 0.4692(3) 0.0399(12) Uani 1 1 d .
H30 H 0.7402 1.1199 0.5067 0.048 Uiso 1 1 calc R
C31 C 0.7935(4) 0.9830(4) 0.4778(3) 0.0422(13) Uani 1 1 d .
H31 H 0.7563 0.9660 0.5224 0.051 Uiso 1 1 calc R
C32 C 0.8555(4) 0.9169(4) 0.4219(4) 0.0446(13) Uani 1 1 d .
H32 H 0.8592 0.8532 0.4265 0.054 Uiso 1 1 calc R
C33 C 0.9128(4) 0.9418(3) 0.3591(3) 0.0362(11) Uani 1 1 d .
H33 H 0.9564 0.8958 0.3212 0.043 Uiso 1 1 calc R
C34 C 1.3104(3) 0.8161(3) 0.2518(3) 0.0234(9) Uani 1 1 d .
C35 C 1.3674(3) 0.9055(3) 0.2601(3) 0.0324(11) Uani 1 1 d .
H35 H 1.3419 0.9384 0.2179 0.039 Uiso 1 1 calc R
C38 C 1.4455(4) 0.8088(4) 0.3827(3) 0.0478(14) Uani 1 1 d .
H38 H 1.4728 0.7756 0.4242 0.057 Uiso 1 1 calc R
C39 C 1.3504(3) 0.7671(3) 0.3131(3) 0.0300(10) Uani 1 1 d .
H39 H 1.3125 0.7054 0.3070 0.036 Uiso 1 1 calc R
C40 C 1.2495(3) 0.6742(3) 0.0563(3) 0.0212(9) Uani 1 1 d .
C41 C 1.2500(3) 0.6910(3) -0.0287(3) 0.0237(9) Uani 1 1 d .
H41 H 1.2172 0.7463 -0.0366 0.028 Uiso 1 1 calc R
C42 C 1.2981(3) 0.6274(3) -0.1031(3) 0.0329(11) Uani 1 1 d .
H42 H 1.2982 0.6392 -0.1615 0.040 Uiso 1 1 calc R
C43 C 1.3459(4) 0.5470(3) -0.0912(3) 0.0384(12) Uani 1 1 d .
H43 H 1.3777 0.5027 -0.1420 0.046 Uiso 1 1 calc R
C44 C 1.3474(4) 0.5311(3) -0.0060(3) 0.0370(12) Uani 1 1 d .
H44 H 1.3814 0.4765 0.0021 0.044 Uiso 1 1 calc R
C45 C 1.2999(3) 0.5939(3) 0.0679(3) 0.0285(10) Uani 1 1 d .
H45 H 1.3014 0.5825 0.1266 0.034 Uiso 1 1 calc R
C46 C 1.1034(3) 0.6852(3) 0.1981(3) 0.0207(9) Uani 1 1 d .
C47 C 1.0475(3) 0.5932(3) 0.1366(3) 0.0270(10) Uani 1 1 d .
H47 H 1.0646 0.5632 0.0733 0.032 Uiso 1 1 calc R
C48 C 0.9677(4) 0.5450(3) 0.1662(3) 0.0334(11) Uani 1 1 d .
H48 H 0.9304 0.4821 0.1231 0.040 Uiso 1 1 calc R
C49 C 0.9411(4) 0.5871(3) 0.2579(4) 0.0340(11) Uani 1 1 d .
H49 H 0.8852 0.5543 0.2779 0.041 Uiso 1 1 calc R
C50 C 0.9976(4) 0.6780(3) 0.3198(3) 0.0350(11) Uani 1 1 d .
H50 H 0.9812 0.7072 0.3834 0.042 Uiso 1 1 calc R
C51 C 1.0775(3) 0.7269(3) 0.2905(3) 0.0269(10) Uani 1 1 d .
H51 H 1.1150 0.7897 0.3339 0.032 Uiso 1 1 calc R
P1 P 0.83159(8) 0.77633(8) -0.03879(8) 0.0186(2) Uani 1 1 d .
P2 P 0.98054(9) 1.06585(7) 0.26780(8) 0.0198(2) Uani 1 1 d .
P3 P 1.19040(8) 0.76121(7) 0.15487(8) 0.0188(2) Uani 1 1 d .
S1 S 0.98279(8) 0.72764(7) -0.02354(7) 0.0219(2) Uani 1 1 d .
S2 S 1.12656(8) 1.00420(7) 0.25637(8) 0.0237(2) Uani 1 1 d .
Pd1 Pd 1.06687(2) 0.86501(2) 0.11353(2) 0.01724(9) Uani 1 1 d .
C36 C 1.4621(4) 0.9466(4) 0.3306(4) 0.0530(15) Uani 1 1 d .
H36 H 1.5010 1.0080 0.3370 0.064 Uiso 1 1 calc R
C37 C 1.4995(4) 0.8977(5) 0.3912(4) 0.0567(16) Uani 1 1 d .
H37 H 1.5637 0.9265 0.4395 0.068 Uiso 1 1 calc R
C52 C 0.3672(5) 0.6455(4) 0.5620(5) 0.0690(18) Uani 1 1 d .
H52A H 0.3531 0.5966 0.5926 0.083 Uiso 1 1 calc R
H52B H 0.4280 0.6247 0.5242 0.083 Uiso 1 1 calc R
B1 B 0.6442(5) 0.6099(4) 0.3778(4) 0.0393(14) Uani 1 1 d .
F1 F 0.5754(2) 0.6077(2) 0.29541(19) 0.0524(8) Uani 1 1 d .
F2 F 0.5783(3) 0.6015(3) 0.4426(2) 0.0694(10) Uani 1 1 d .
F3 F 0.7063(3) 0.5302(2) 0.3552(3) 0.0740(10) Uani 1 1 d .
F4 F 0.7148(3) 0.6970(3) 0.4171(3) 0.0844(12) Uani 1 1 d .
Cl1 Cl 0.24517(14) 0.64547(12) 0.48309(15) 0.0875(6) Uani 1 1 d .
Cl2 Cl 0.40918(16) 0.76352(15) 0.65245(15) 0.1050(7) Uani 1 1 d .

loop_
_atom_site_aniso_label
_atom_site_aniso_U_11
_atom_site_aniso_U_22
_atom_site_aniso_U_33
_atom_site_aniso_U_23
_atom_site_aniso_U_13
_atom_site_aniso_U_12
C1 0.021(2) 0.017(2) 0.021(2) 0.0090(18) 0.0050(18) 0.0014(17)
C2 0.019(2) 0.021(2) 0.028(2) 0.013(2) 0.0036(19) 0.0011(17)
C3 0.025(2) 0.026(2) 0.036(3) 0.018(2) 0.000(2) 0.0023(19)
C4 0.024(2) 0.032(3) 0.046(3) 0.024(2) -0.002(2) 0.004(2)
C5 0.021(2) 0.029(3) 0.051(3) 0.018(2) 0.008(2) 0.010(2)
C6 0.028(2) 0.028(2) 0.032(3) 0.008(2) 0.007(2) 0.008(2)
C7 0.021(2) 0.025(2) 0.027(2) 0.016(2) 0.0059(19) 0.0032(18)
C8 0.021(2) 0.018(2) 0.021(2) 0.0060(18) 0.0045(18) 0.0025(17)
C9 0.018(2) 0.018(2) 0.022(2) 0.0087(18) 0.0045(18) -0.0011(17)
C10 0.021(2) 0.025(2) 0.020(2) 0.0056(19) 0.0019(18) 0.0051(18)
C11 0.026(2) 0.031(2) 0.021(2) 0.009(2) 0.0045(19) 0.0018(19)
C12 0.038(3) 0.051(3) 0.020(2) 0.015(2) -0.001(2) 0.008(2)
C13 0.043(3) 0.046(3) 0.026(3) 0.001(3) -0.008(2) 0.006(3)
C14 0.058(4) 0.032(3) 0.041(3) 0.005(3) -0.017(3) -0.016(2)
C15 0.046(3) 0.033(3) 0.031(3) 0.014(2) -0.007(2) -0.009(2)
C16 0.022(2) 0.017(2) 0.019(2) 0.0060(18) 0.0072(18) 0.0009(17)
C17 0.029(2) 0.041(3) 0.035(3) 0.024(2) 0.007(2) 0.007(2)
C18 0.026(2) 0.045(3) 0.047(3) 0.023(3) 0.010(2) 0.007(2)
C19 0.036(3) 0.036(3) 0.038(3) 0.018(2) 0.019(2) 0.006(2)
C20 0.039(3) 0.038(3) 0.026(3) 0.016(2) 0.006(2) 0.002(2)
C21 0.025(2) 0.030(2) 0.023(2) 0.013(2) 0.0030(19) 0.0051(19)
C22 0.025(2) 0.018(2) 0.023(2) 0.0071(19) 0.0098(19) 0.0047(18)
C23 0.038(3) 0.024(2) 0.026(2) 0.008(2) 0.002(2) 0.002(2)
C24 0.051(3) 0.027(3) 0.043(3) 0.020(2) 0.008(3) 0.006(2)
C25 0.055(3) 0.017(2) 0.050(3) 0.006(2) 0.012(3) 0.002(2)
C26 0.040(3) 0.031(3) 0.029(3) 0.003(2) 0.008(2) 0.001(2)
C27 0.035(3) 0.024(2) 0.023(2) 0.009(2) 0.005(2) 0.003(2)
C28 0.026(2) 0.024(2) 0.019(2) 0.0090(19) 0.0036(19) -0.0003(18)
C29 0.035(3) 0.028(2) 0.030(3) 0.010(2) 0.011(2) 0.005(2)
C30 0.030(3) 0.052(3) 0.032(3) 0.007(3) 0.013(2) 0.000(2)
C31 0.034(3) 0.067(4) 0.027(3) 0.024(3) 0.001(2) -0.012(3)
C32 0.051(3) 0.046(3) 0.050(3) 0.033(3) 0.009(3) 0.000(3)
C33 0.040(3) 0.036(3) 0.040(3) 0.020(2) 0.014(2) 0.008(2)
C34 0.017(2) 0.027(2) 0.021(2) 0.001(2) 0.0037(18) 0.0059(18)
C35 0.026(2) 0.030(3) 0.037(3) 0.008(2) 0.007(2) 0.001(2)
C38 0.035(3) 0.075(4) 0.026(3) 0.010(3) 0.000(2) 0.019(3)
C39 0.026(2) 0.041(3) 0.024(2) 0.011(2) 0.004(2) 0.013(2)
C40 0.019(2) 0.017(2) 0.025(2) 0.0034(19) 0.0061(18) 0.0029(17)
C41 0.022(2) 0.028(2) 0.022(2) 0.009(2) 0.0043(19) -0.0006(18)
C42 0.028(3) 0.042(3) 0.028(3) 0.011(2) 0.010(2) 0.000(2)
C43 0.038(3) 0.035(3) 0.033(3) -0.001(2) 0.016(2) 0.000(2)
C44 0.042(3) 0.027(3) 0.044(3) 0.011(2) 0.018(2) 0.015(2)
C45 0.032(3) 0.027(2) 0.030(3) 0.012(2) 0.012(2) 0.008(2)
C46 0.022(2) 0.022(2) 0.020(2) 0.0099(19) 0.0032(18) 0.0063(18)
C47 0.030(2) 0.024(2) 0.027(3) 0.008(2) 0.008(2) 0.0024(19)
C48 0.035(3) 0.025(2) 0.045(3) 0.017(2) 0.013(2) 0.001(2)
C49 0.033(3) 0.031(3) 0.050(3) 0.024(3) 0.016(2) 0.006(2)
C50 0.045(3) 0.038(3) 0.032(3) 0.018(2) 0.024(2) 0.014(2)
C51 0.030(2) 0.023(2) 0.029(3) 0.010(2) 0.010(2) 0.0057(19)
P1 0.0202(6) 0.0193(6) 0.0164(6) 0.0071(5) 0.0024(5) 0.0017(4)
P2 0.0241(6) 0.0160(5) 0.0185(6) 0.0045(5) 0.0051(5) 0.0039(4)
P3 0.0200(6) 0.0176(5) 0.0188(6) 0.0061(5) 0.0040(5) 0.0033(4)
S1 0.0222(5) 0.0200(5) 0.0205(6) 0.0038(5) 0.0030(5) 0.0048(4)
S2 0.0219(6) 0.0223(6) 0.0221(6) 0.0032(5) 0.0012(5) 0.0048(4)
Pd1 0.01852(17) 0.01613(17) 0.01674(17) 0.00537(13) 0.00331(13) 0.00337(12)
C36 0.032(3) 0.047(3) 0.060(4) -0.003(3) 0.007(3) -0.008(3)
C37 0.025(3) 0.080(4) 0.037(3) -0.007(3) -0.007(2) 0.000(3)
C52 0.072(4) 0.053(4) 0.093(5) 0.031(4) 0.029(4) 0.027(3)
B1 0.049(4) 0.044(4) 0.029(3) 0.019(3) 0.005(3) 0.002(3)
F1 0.072(2) 0.0568(19) 0.0327(16) 0.0226(15) 0.0059(15) 0.0062(16)
F2 0.067(2) 0.110(3) 0.0367(18) 0.0309(19) 0.0195(17) 0.0039(19)
F3 0.077(2) 0.070(2) 0.088(3) 0.037(2) 0.026(2) 0.0316(19)
F4 0.085(3) 0.069(2) 0.088(3) 0.035(2) -0.021(2) -0.033(2)
Cl1 0.0756(12) 0.0537(10) 0.1171(16) 0.0151(10) 0.0074(11) 0.0103(9)
Cl2 0.0837(13) 0.1003(15) 0.0945(15) -0.0112(12) 0.0110(11) 0.0446(11)

loop_
_atom_type_symbol
_atom_type_description
_atom_type_scat_dispersion_real
_atom_type_scat_dispersion_imag
_atom_type_scat_source
C C 0.0033 0.0016 'International Tables Vol C Tables 4.2.6.8 and 6.1.1.4'
H H 0.0000 0.0000 'International Tables Vol C Tables 4.2.6.8 and 6.1.1.4'
B B 0.0013 0.0007 'International Tables Vol C Tables 4.2.6.8 and 6.1.1.4'
F F 0.0171 0.0103 'International Tables Vol C Tables 4.2.6.8 and 6.1.1.4'
P P 0.1023 0.0942 'International Tables Vol C Tables 4.2.6.8 and 6.1.1.4'
S S 0.1246 0.1234 'International Tables Vol C Tables 4.2.6.8 and 6.1.1.4'
Pd Pd -0.9988 1.0072 'International Tables Vol C Tables 4.2.6.8 and 6.1.1.4'
Cl Cl 0.1484 0.1585 'International Tables Vol C Tables 4.2.6.8 and 6.1.1.4'

loop_
_geom_angle_atom_site_label_1
_geom_angle_atom_site_label_2
_geom_angle_atom_site_label_3
_geom_angle
C2 C1 C9 104.7(3)
C2 C1 P1 118.5(3)
C9 C1 P1 101.4(2)
C2 C1 H1 110.5
C9 C1 H1 110.5
P1 C1 H1 110.5
C3 C2 C7 121.2(4)
C3 C2 C1 130.7(4)
C7 C2 C1 108.1(3)
C2 C3 C4 118.1(4)
C2 C3 H3 121.0
C4 C3 H3 121.0
C5 C4 C3 120.9(4)
C5 C4 H4 119.6
C3 C4 H4 119.6
C4 C5 C6 121.7(4)
C4 C5 H5 119.2
C6 C5 H5 119.2
C5 C6 C7 118.1(4)
C5 C6 H6 121.0
C7 C6 H6 121.0
C6 C7 C2 120.1(4)
C6 C7 C8 132.1(4)
C2 C7 C8 107.8(3)
C9 C8 C7 111.5(4)
C9 C8 P2 116.0(3)
C7 C8 P2 132.5(3)
C8 C9 C1 107.8(3)
C8 C9 Pd1 125.9(3)
C1 C9 Pd1 124.6(3)
C11 C10 C15 119.5(4)
C11 C10 P1 122.6(3)
C15 C10 P1 117.9(3)
C12 C11 C10 119.7(4)
C12 C11 H11 120.2
C10 C11 H11 120.2
C13 C12 C11 120.0(4)
C13 C12 H12 120.0
C11 C12 H12 120.0
C14 C13 C12 120.8(4)
C14 C13 H13 119.6
C12 C13 H13 119.6
C13 C14 C15 120.4(5)
C13 C14 H14 119.8
C15 C14 H14 119.8
C14 C15 C10 119.7(4)
C14 C15 H15 120.1
C10 C15 H15 120.1
C21 C16 C17 119.4(4)
C21 C16 P1 122.0(3)
C17 C16 P1 118.6(3)
C18 C17 C16 119.9(4)
C18 C17 H17 120.0
C16 C17 H17 120.0
C17 C18 C19 120.2(4)
C17 C18 H18 119.9
C19 C18 H18 119.9
C20 C19 C18 120.0(4)
C20 C19 H19 120.0
C18 C19 H19 120.0
C19 C20 C21 120.1(4)
C19 C20 H20 120.0
C21 C20 H20 120.0
C16 C21 C20 120.3(4)
C16 C21 H21 119.9
C20 C21 H21 119.9
C23 C22 C27 119.8(4)
C23 C22 P2 120.2(3)
C27 C22 P2 120.0(3)
C24 C23 C22 119.3(4)
C24 C23 H23 120.4
C22 C23 H23 120.4
C25 C24 C23 120.4(4)
C25 C24 H24 119.8
C23 C24 H24 119.8
C24 C25 C26 120.5(4)
C24 C25 H25 119.8
C26 C25 H25 119.8
C27 C26 C25 120.0(4)
C27 C26 H26 120.0
C25 C26 H26 120.0
C26 C27 C22 120.0(4)
C26 C27 H27 120.0
C22 C27 H27 120.0
C33 C28 C29 119.7(4)
C33 C28 P2 119.9(3)
C29 C28 P2 120.4(3)
C30 C29 C28 119.6(4)
C30 C29 H29 120.2
C28 C29 H29 120.2
C31 C30 C29 120.1(4)
C31 C30 H30 119.9
C29 C30 H30 119.9
C32 C31 C30 120.0(4)
C32 C31 H31 120.0
C30 C31 H31 120.0
C31 C32 C33 120.6(4)
C31 C32 H32 119.7
C33 C32 H32 119.7
C32 C33 C28 120.1(4)
C32 C33 H33 120.0
C28 C33 H33 120.0
C35 C34 C39 119.5(4)
C35 C34 P3 118.6(3)
C39 C34 P3 121.7(3)
C34 C35 C36 119.7(4)
C34 C35 H35 120.1
C36 C35 H35 120.1
C37 C38 C39 119.6(5)
C37 C38 H38 120.2
C39 C38 H38 120.2
C38 C39 C34 120.1(4)
C38 C39 H39 119.9
C34 C39 H39 119.9
C41 C40 C45 119.3(4)
C41 C40 P3 119.8(3)
C45 C40 P3 120.8(3)
C40 C41 C42 120.4(4)
C40 C41 H41 119.8
C42 C41 H41 119.8
C43 C42 C41 119.5(4)
C43 C42 H42 120.2
C41 C42 H42 120.2
C44 C43 C42 120.2(4)
C44 C43 H43 119.9
C42 C43 H43 119.9
C43 C44 C45 120.5(4)
C43 C44 H44 119.7
C45 C44 H44 119.7
C44 C45 C40 120.0(4)
C44 C45 H45 120.0
C40 C45 H45 120.0
C51 C46 C47 118.3(4)
C51 C46 P3 119.0(3)
C47 C46 P3 121.8(3)
C48 C47 C46 120.8(4)
C48 C47 H47 119.6
C46 C47 H47 119.6
C47 C48 C49 120.7(4)
C47 C48 H48 119.6
C49 C48 H48 119.6
C50 C49 C48 118.6(4)
C50 C49 H49 120.7
C48 C49 H49 120.7
C51 C50 C49 121.0(4)
C51 C50 H50 119.5
C49 C50 H50 119.5
C50 C51 C46 120.5(4)
C50 C51 H51 119.8
C46 C51 H51 119.8
C10 P1 C16 106.87(19)
C10 P1 C1 112.45(18)
C16 P1 C1 108.91(18)
C10 P1 S1 110.86(13)
C16 P1 S1 114.26(13)
C1 P1 S1 103.60(13)
C8 P2 C22 111.20(18)
C8 P2 C28 111.10(19)
C22 P2 C28 106.79(19)
C8 P2 S2 104.76(13)
C22 P2 S2 111.30(13)
C28 P2 S2 111.78(14)
C46 P3 C34 105.20(18)
C46 P3 C40 106.42(18)
C34 P3 C40 103.67(18)
C46 P3 Pd1 103.52(12)
C34 P3 Pd1 119.86(13)
C40 P3 Pd1 116.94(13)
P1 S1 Pd1 97.17(5)
P2 S2 Pd1 98.89(5)
C9 Pd1 S1 87.99(11)
C9 Pd1 S2 86.86(11)
S1 Pd1 S2 172.14(4)
C9 Pd1 P3 171.76(11)
S1 Pd1 P3 88.96(4)
S2 Pd1 P3 95.33(4)
C37 C36 C35 119.9(5)
C37 C36 H36 120.1
C35 C36 H36 120.1
C38 C37 C36 121.1(5)
C38 C37 H37 119.4
C36 C37 H37 119.4
Cl2 C52 Cl1 111.5(3)
Cl2 C52 H52A 109.3
Cl1 C52 H52A 109.3
Cl2 C52 H52B 109.3
Cl1 C52 H52B 109.3
H52A C52 H52B 108.0
F4 B1 F2 110.8(5)
F4 B1 F3 109.2(5)
F2 B1 F3 108.4(4)
F4 B1 F1 110.1(4)
F2 B1 F1 108.3(4)
F3 B1 F1 110.1(5)

loop_
_geom_bond_atom_site_label_1
_geom_bond_atom_site_label_2
_geom_bond_distance
C1 C2 1.515(5)
C1 C9 1.524(5)
C1 P1 1.826(4)
C1 H1 1.0000
C2 C3 1.389(5)
C2 C7 1.403(6)
C3 C4 1.395(6)
C3 H3 0.9500
C4 C5 1.379(6)
C4 H4 0.9500
C5 C6 1.388(6)
C5 H5 0.9500
C6 C7 1.399(5)
C6 H6 0.9500
C7 C8 1.479(5)
C8 C9 1.355(5)
C8 P2 1.780(4)
C9 Pd1 2.009(4)
C10 C11 1.395(5)
C10 C15 1.401(6)
C10 P1 1.792(4)
C11 C12 1.380(6)
C11 H11 0.9500
C12 C13 1.376(6)
C12 H12 0.9500
C13 C14 1.369(6)
C13 H13 0.9500
C14 C15 1.371(6)
C14 H14 0.9500
C15 H15 0.9500
C16 C21 1.385(5)
C16 C17 1.401(5)
C16 P1 1.796(4)
C17 C18 1.382(6)
C17 H17 0.9500
C18 C19 1.388(6)
C18 H18 0.9500
C19 C20 1.382(6)
C19 H19 0.9500
C20 C21 1.390(6)
C20 H20 0.9500
C21 H21 0.9500
C22 C23 1.391(5)
C22 C27 1.394(5)
C22 P2 1.798(4)
C23 C24 1.388(6)
C23 H23 0.9500
C24 C25 1.373(6)
C24 H24 0.9500
C25 C26 1.377(6)
C25 H25 0.9500
C26 C27 1.376(6)
C26 H26 0.9500
C27 H27 0.9500
C28 C33 1.385(5)
C28 C29 1.392(6)
C28 P2 1.806(4)
C29 C30 1.386(6)
C29 H29 0.9500
C30 C31 1.386(6)
C30 H30 0.9500
C31 C32 1.368(7)
C31 H31 0.9500
C32 C33 1.379(6)
C32 H32 0.9500
C33 H33 0.9500
C34 C35 1.388(6)
C34 C39 1.401(5)
C34 P3 1.826(4)
C35 C36 1.391(6)
C35 H35 0.9500
C38 C37 1.367(7)
C38 C39 1.389(6)
C38 H38 0.9500
C39 H39 0.9500
C40 C41 1.381(5)
C40 C45 1.397(5)
C40 P3 1.831(4)
C41 C42 1.394(6)
C41 H41 0.9500
C42 C43 1.385(6)
C42 H42 0.9500
C43 C44 1.374(6)
C43 H43 0.9500
C44 C45 1.380(6)
C44 H44 0.9500
C45 H45 0.9500
C46 C51 1.389(5)
C46 C47 1.389(5)
C46 P3 1.822(4)
C47 C48 1.376(6)
C47 H47 0.9500
C48 C49 1.384(6)
C48 H48 0.9500
C49 C50 1.382(6)
C49 H49 0.9500
C50 C51 1.379(6)
C50 H50 0.9500
C51 H51 0.9500
P1 S1 2.0226(14)
P2 S2 2.0366(14)
P3 Pd1 2.3593(10)
S1 Pd1 2.3414(11)
S2 Pd1 2.3414(11)
C36 C37 1.383(7)
C36 H36 0.9500
C37 H37 0.9500
C52 Cl2 1.750(6)
C52 Cl1 1.768(6)
C52 H52A 0.9900
C52 H52B 0.9900
B1 F4 1.371(6)
B1 F2 1.377(6)
B1 F3 1.381(6)
B1 F1 1.383(6)
